data_4000729
loop_
_publ_author_name
'Stefanoski, Stevce'
'Beekman, Matt'
'Wong-Ng, Winnie'
'Zavalij, Peter'
'Nolas, George S.'

_publ_section_title
;
 Simple Approach for Selective Crystal Growth of Intermetallic Clathrates
;
_journal_issue 6
_journal_name_full 'Chemistry of Materials'
_journal_page_first 1491
_journal_paper_doi 10.1021/cm103135k
_journal_volume 23
_journal_year 2011
_chemical_formula_moiety 'Si17, Na3'
_chemical_formula_sum 'Na3 Si17'
_chemical_formula_weight 546.50
_chemical_name_common 'Sodium Silicide'
_chemical_name_systematic
;
Sodium Silicide
;
_space_group_IT_number 227
_symmetry_cell_setting cubic
_symmetry_space_group_name_Hall '-F 4vw 2vw 3'
_symmetry_space_group_name_H-M 'F d -3 m :2'
_atom_sites_solution_primary direct
_atom_sites_solution_secondary difmap
_audit_creation_method 'SHELXL-97 & ZCIF'
_cell_angle_alpha 90.00
_cell_angle_beta 90.00
_cell_angle_gamma 90.00
_cell_formula_units_Z 8
_cell_length_a 14.7121(1)
_cell_length_b 14.7121(1)
_cell_length_c 14.7121(1)
_cell_measurement_reflns_used 11765
_cell_measurement_temperature 200(2)
_cell_measurement_theta_max 32.4
_cell_measurement_theta_min 2.4
_cell_volume 3184.37(4)
_computing_cell_refinement Apex2
_computing_data_collection 'Apex2 (Bruker, 2005)'
_computing_data_reduction Apex2
_computing_molecular_graphics 'XSHEL (Bruker, 2004)'
_computing_publication_material SHELXL-97
_computing_structure_refinement 'SHELXL-97 (Sheldrick, 1997)'
_computing_structure_solution 'SHELXS-97 (Sheldrick, 1990)'
_diffrn_ambient_temperature 200(2)
_diffrn_detector 'CCD area detector'
_diffrn_detector_area_resol_mean 8.333
_diffrn_detector_type 'Bruker Smart Apex II'
_diffrn_measured_fraction_theta_full 1.000
_diffrn_measured_fraction_theta_max 1.000
_diffrn_measurement_details 610,610,610,1200
_diffrn_measurement_device_type 'three-circle diffractometer'
_diffrn_measurement_method '\w and \f scans'
_diffrn_measurement_specimen_support 'glass capillary'
_diffrn_orient_matrix_type standard
_diffrn_orient_matrix_UB_11 0.0501099
_diffrn_orient_matrix_UB_12 0.0022089
_diffrn_orient_matrix_UB_13 0.0458741
_diffrn_orient_matrix_UB_21 -0.0088702
_diffrn_orient_matrix_UB_22 0.0670798
_diffrn_orient_matrix_UB_23 0.0064657
_diffrn_orient_matrix_UB_31 -0.0450580
_diffrn_orient_matrix_UB_32 -0.0107528
_diffrn_orient_matrix_UB_33 0.0497401
_diffrn_radiation_monochromator graphite
_diffrn_radiation_source 'fine-focus sealed tube'
_diffrn_radiation_type MoK\a
_diffrn_radiation_wavelength 0.71073
_diffrn_reflns_av_R_equivalents 0.0183
_diffrn_reflns_av_sigmaI/netI 0.0040
_diffrn_reflns_limit_h_max 20
_diffrn_reflns_limit_h_min -20
_diffrn_reflns_limit_k_max 20
_diffrn_reflns_limit_k_min -20
_diffrn_reflns_limit_l_max 20
_diffrn_reflns_limit_l_min -20
_diffrn_reflns_number 12553
_diffrn_reflns_theta_full 29.98
_diffrn_reflns_theta_max 29.98
_diffrn_reflns_theta_min 2.40
_diffrn_source_current 30.00
_diffrn_source_voltage 50.00
_diffrn_standards_decay_% 0
_exptl_absorpt_coefficient_mu 1.411
_exptl_absorpt_correction_T_max 0.832
_exptl_absorpt_correction_T_min 0.746
_exptl_absorpt_correction_type multi-scan
_exptl_absorpt_process_details 'SADABS (Sheldrick, 1996)'
_exptl_crystal_colour black
_exptl_crystal_density_diffrn 2.280
_exptl_crystal_description prism
_exptl_crystal_F_000 2168
_exptl_crystal_id 'NIST/Winnie 2.SS74 200K'
_exptl_crystal_size_max 0.27
_exptl_crystal_size_mid 0.22
_exptl_crystal_size_min 0.13
_refine_diff_density_max 0.203
_refine_diff_density_min -0.122
_refine_diff_density_rms 0.044
_refine_ls_extinction_coef 0.00031(4)
_refine_ls_extinction_expression Fc^*^=kFc[1+0.001xFc^2^\l^3^/sin(2\q)]^-1/4^
_refine_ls_extinction_method SHELXL
_refine_ls_goodness_of_fit_ref 1.000
_refine_ls_matrix_type full
_refine_ls_number_parameters 18
_refine_ls_number_reflns 262
_refine_ls_number_restraints 0
_refine_ls_restrained_S_all 1.000
_refine_ls_R_factor_all 0.0116
_refine_ls_R_factor_gt 0.0115
_refine_ls_shift/su_max 0.001
_refine_ls_shift/su_mean 0.000
_refine_ls_structure_factor_coef Fsqd
_refine_ls_weighting_details 'w=1/[\s^2^(Fo^2^)+(0.01P)^2^+12.P], P=(max(Fo^2^,0)+2Fc^2^)/3'
_refine_ls_weighting_scheme calc
_refine_ls_wR_factor_gt 0.0290
_refine_ls_wR_factor_ref 0.0290
_reflns_number_gt 260
_reflns_number_total 262
_reflns_threshold_expression >2sigma(I)
_cod_data_source_file cm103135k_si_003.cif
_cod_data_source_block 1791__Na24Si136
_cod_depositor_comments
;
The following automatic conversions were performed:

'_symmetry_cell_setting' value 'Cubic' changed to 'cubic' according
to /home/saulius/struct/CIF-dictionaries/cif_core.dic dictionary
named 'cif_core.dic' version 2.4.1 from 2010-06-29.

Automatic conversion script
Id: cif_fix_values 1715 2011-07-08 13:25:40Z adriana 

 Adding full bibliography for 4000728--4000729.cif.
;
_cod_original_sg_symbol_H-M Fd-3m
_cod_database_code 4000729
_diffrn_measurement_frame_width-ccd -0.30
_diffrn_measurement_total_frames-ccd 3030
_diffrn_measurement_frame_time-ccd 12
_diffrn_measurement_total_time-ccd 15.00
_diffrn_detector_distance-ccd 5.000
_diffrn_measurement_frame_size-ccd 512

loop_
_symmetry_equiv_pos_as_xyz
'x, y, z'
'-x+3/4, -y+1/4, z+1/2'
'-x+1/4, y+1/2, -z+3/4'
'x+1/2, -y+3/4, -z+1/4'
'z, x, y'
'z+1/2, -x+3/4, -y+1/4'
'-z+3/4, -x+1/4, y+1/2'
'-z+1/4, x+1/2, -y+3/4'
'y, z, x'
'-y+1/4, z+1/2, -x+3/4'
'y+1/2, -z+3/4, -x+1/4'
'-y+3/4, -z+1/4, x+1/2'
'y+3/4, x+1/4, -z+1/2'
'-y, -x, -z'
'y+1/4, -x+1/2, z+3/4'
'-y+1/2, x+3/4, z+1/4'
'x+3/4, z+1/4, -y+1/2'
'-x+1/2, z+3/4, y+1/4'
'-x, -z, -y'
'x+1/4, -z+1/2, y+3/4'
'z+3/4, y+1/4, -x+1/2'
'z+1/4, -y+1/2, x+3/4'
'-z+1/2, y+3/4, x+1/4'
'-z, -y, -x'
'x, y+1/2, z+1/2'
'-x+3/4, -y+3/4, z+1'
'-x+1/4, y+1, -z+5/4'
'x+1/2, -y+5/4, -z+3/4'
'z, x+1/2, y+1/2'
'z+1/2, -x+5/4, -y+3/4'
'-z+3/4, -x+3/4, y+1'
'-z+1/4, x+1, -y+5/4'
'y, z+1/2, x+1/2'
'-y+1/4, z+1, -x+5/4'
'y+1/2, -z+5/4, -x+3/4'
'-y+3/4, -z+3/4, x+1'
'y+3/4, x+3/4, -z+1'
'-y, -x+1/2, -z+1/2'
'y+1/4, -x+1, z+5/4'
'-y+1/2, x+5/4, z+3/4'
'x+3/4, z+3/4, -y+1'
'-x+1/2, z+5/4, y+3/4'
'-x, -z+1/2, -y+1/2'
'x+1/4, -z+1, y+5/4'
'z+3/4, y+3/4, -x+1'
'z+1/4, -y+1, x+5/4'
'-z+1/2, y+5/4, x+3/4'
'-z, -y+1/2, -x+1/2'
'x+1/2, y, z+1/2'
'-x+5/4, -y+1/4, z+1'
'-x+3/4, y+1/2, -z+5/4'
'x+1, -y+3/4, -z+3/4'
'z+1/2, x, y+1/2'
'z+1, -x+3/4, -y+3/4'
'-z+5/4, -x+1/4, y+1'
'-z+3/4, x+1/2, -y+5/4'
'y+1/2, z, x+1/2'
'-y+3/4, z+1/2, -x+5/4'
'y+1, -z+3/4, -x+3/4'
'-y+5/4, -z+1/4, x+1'
'y+5/4, x+1/4, -z+1'
'-y+1/2, -x, -z+1/2'
'y+3/4, -x+1/2, z+5/4'
'-y+1, x+3/4, z+3/4'
'x+5/4, z+1/4, -y+1'
'-x+1, z+3/4, y+3/4'
'-x+1/2, -z, -y+1/2'
'x+3/4, -z+1/2, y+5/4'
'z+5/4, y+1/4, -x+1'
'z+3/4, -y+1/2, x+5/4'
'-z+1, y+3/4, x+3/4'
'-z+1/2, -y, -x+1/2'
'x+1/2, y+1/2, z'
'-x+5/4, -y+3/4, z+1/2'
'-x+3/4, y+1, -z+3/4'
'x+1, -y+5/4, -z+1/4'
'z+1/2, x+1/2, y'
'z+1, -x+5/4, -y+1/4'
'-z+5/4, -x+3/4, y+1/2'
'-z+3/4, x+1, -y+3/4'
'y+1/2, z+1/2, x'
'-y+3/4, z+1, -x+3/4'
'y+1, -z+5/4, -x+1/4'
'-y+5/4, -z+3/4, x+1/2'
'y+5/4, x+3/4, -z+1/2'
'-y+1/2, -x+1/2, -z'
'y+3/4, -x+1, z+3/4'
'-y+1, x+5/4, z+1/4'
'x+5/4, z+3/4, -y+1/2'
'-x+1, z+5/4, y+1/4'
'-x+1/2, -z+1/2, -y'
'x+3/4, -z+1, y+3/4'
'z+5/4, y+3/4, -x+1/2'
'z+3/4, -y+1, x+3/4'
'-z+1, y+5/4, x+1/4'
'-z+1/2, -y+1/2, -x'
'-x, -y, -z'
'x-3/4, y-1/4, -z-1/2'
'x-1/4, -y-1/2, z-3/4'
'-x-1/2, y-3/4, z-1/4'
'-z, -x, -y'
'-z-1/2, x-3/4, y-1/4'
'z-3/4, x-1/4, -y-1/2'
'z-1/4, -x-1/2, y-3/4'
'-y, -z, -x'
'y-1/4, -z-1/2, x-3/4'
'-y-1/2, z-3/4, x-1/4'
'y-3/4, z-1/4, -x-1/2'
'-y-3/4, -x-1/4, z-1/2'
'y, x, z'
'-y-1/4, x-1/2, -z-3/4'
'y-1/2, -x-3/4, -z-1/4'
'-x-3/4, -z-1/4, y-1/2'
'x-1/2, -z-3/4, -y-1/4'
'x, z, y'
'-x-1/4, z-1/2, -y-3/4'
'-z-3/4, -y-1/4, x-1/2'
'-z-1/4, y-1/2, -x-3/4'
'z-1/2, -y-3/4, -x-1/4'
'z, y, x'
'-x, -y+1/2, -z+1/2'
'x-3/4, y+1/4, -z'
'x-1/4, -y, z-1/4'
'-x-1/2, y-1/4, z+1/4'
'-z, -x+1/2, -y+1/2'
'-z-1/2, x-1/4, y+1/4'
'z-3/4, x+1/4, -y'
'z-1/4, -x, y-1/4'
'-y, -z+1/2, -x+1/2'
'y-1/4, -z, x-1/4'
'-y-1/2, z-1/4, x+1/4'
'y-3/4, z+1/4, -x'
'-y-3/4, -x+1/4, z'
'y, x+1/2, z+1/2'
'-y-1/4, x, -z-1/4'
'y-1/2, -x-1/4, -z+1/4'
'-x-3/4, -z+1/4, y'
'x-1/2, -z-1/4, -y+1/4'
'x, z+1/2, y+1/2'
'-x-1/4, z, -y-1/4'
'-z-3/4, -y+1/4, x'
'-z-1/4, y, -x-1/4'
'z-1/2, -y-1/4, -x+1/4'
'z, y+1/2, x+1/2'
'-x+1/2, -y, -z+1/2'
'x-1/4, y-1/4, -z'
'x+1/4, -y-1/2, z-1/4'
'-x, y-3/4, z+1/4'
'-z+1/2, -x, -y+1/2'
'-z, x-3/4, y+1/4'
'z-1/4, x-1/4, -y'
'z+1/4, -x-1/2, y-1/4'
'-y+1/2, -z, -x+1/2'
'y+1/4, -z-1/2, x-1/4'
'-y, z-3/4, x+1/4'
'y-1/4, z-1/4, -x'
'-y-1/4, -x-1/4, z'
'y+1/2, x, z+1/2'
'-y+1/4, x-1/2, -z-1/4'
'y, -x-3/4, -z+1/4'
'-x-1/4, -z-1/4, y'
'x, -z-3/4, -y+1/4'
'x+1/2, z, y+1/2'
'-x+1/4, z-1/2, -y-1/4'
'-z-1/4, -y-1/4, x'
'-z+1/4, y-1/2, -x-1/4'
'z, -y-3/4, -x+1/4'
'z+1/2, y, x+1/2'
'-x+1/2, -y+1/2, -z'
'x-1/4, y+1/4, -z-1/2'
'x+1/4, -y, z-3/4'
'-x, y-1/4, z-1/4'
'-z+1/2, -x+1/2, -y'
'-z, x-1/4, y-1/4'
'z-1/4, x+1/4, -y-1/2'
'z+1/4, -x, y-3/4'
'-y+1/2, -z+1/2, -x'
'y+1/4, -z, x-3/4'
'-y, z-1/4, x-1/4'
'y-1/4, z+1/4, -x-1/2'
'-y-1/4, -x+1/4, z-1/2'
'y+1/2, x+1/2, z'
'-y+1/4, x, -z-3/4'
'y, -x-1/4, -z-1/4'
'-x-1/4, -z+1/4, y-1/2'
'x, -z-1/4, -y-1/4'
'x+1/2, z+1/2, y'
'-x+1/4, z, -y-3/4'
'-z-1/4, -y+1/4, x-1/2'
'-z+1/4, y, -x-3/4'
'z, -y-1/4, -x-1/4'
'z+1/2, y+1/2, x'

loop_
_atom_site_label
_atom_site_type_symbol
_atom_site_fract_x
_atom_site_fract_y
_atom_site_fract_z
_atom_site_U_iso_or_equiv
_atom_site_adp_type
_atom_site_occupancy
_atom_site_symmetry_multiplicity
_atom_site_calc_flag
_atom_site_refinement_flags
Na1 Na 0.1250 0.1250 0.1466(7) 0.049(3) Uani 0.1666667 4 d SP
Na2 Na 0.5000 0.0000 0.0000 0.0152(2) Uani 1 12 d S
Si1 Si 0.6250 0.1250 0.1250 0.00613(18) Uani 1 24 d S
Si2 Si 0.871284(19) 0.067382(13) 0.067382(13) 0.00649(8) Uani 1 2 d S
Si3 Si 0.717951(19) 0.032049(19) 0.032049(19) 0.00636(10) Uani 1 6 d S

loop_
_atom_site_aniso_label
_atom_site_aniso_U_11
_atom_site_aniso_U_22
_atom_site_aniso_U_33
_atom_site_aniso_U_23
_atom_site_aniso_U_13
_atom_site_aniso_U_12
Na1 0.056(4) 0.056(4) 0.034(4) 0.000 0.000 0.000(2)
Na2 0.0152(2) 0.0152(2) 0.0152(2) -0.0011(3) -0.0011(3) -0.0011(3)
Si1 0.00613(18) 0.00613(18) 0.00613(18) 0.000 0.000 0.000
Si2 0.00683(13) 0.00632(9) 0.00632(9) 0.00040(9) 0.00002(6) 0.00002(6)
Si3 0.00636(10) 0.00636(10) 0.00636(10) -0.00001(9) 0.00001(9) 0.00001(9)

loop_
_atom_type_symbol
_atom_type_description
_atom_type_scat_dispersion_real
_atom_type_scat_dispersion_imag
_atom_type_scat_source
Na Na 0.0362 0.0249 'International Tables Vol C Tables 4.2.6.8 and 6.1.1.4'
Si Si 0.0817 0.0704 'International Tables Vol C Tables 4.2.6.8 and 6.1.1.4'

loop_
_geom_angle_atom_site_label_1
_geom_angle_atom_site_label_2
_geom_angle_atom_site_label_3
_geom_angle
_geom_angle_site_symmetry_1
_geom_angle_site_symmetry_3
Si2 Na1 Si2 38.69(11) 83_446 34_545
Si2 Na1 Si2 62.97(16) 83_446 176_566
Si2 Na1 Si2 37.06(8) 34_545 176_566
Si2 Na1 Si2 37.06(8) 83_446 148_665
Si2 Na1 Si2 62.97(16) 34_545 148_665
Si2 Na1 Si2 62.47(13) 176_566 148_665
Si2 Na1 Si2 37.06(8) 83_446 150
Si2 Na1 Si2 62.97(16) 34_545 150
Si2 Na1 Si2 96.8(2) 176_566 150
Si2 Na1 Si2 65.23(13) 148_665 150
Si2 Na1 Si2 62.97(16) 83_446 171_456
Si2 Na1 Si2 37.06(8) 34_545 171_456
Si2 Na1 Si2 65.23(13) 176_566 171_456
Si2 Na1 Si2 96.8(2) 148_665 171_456
Si2 Na1 Si2 62.47(13) 150 171_456
Si2 Na1 Si3 60.58(13) 83_446 148_665
Si2 Na1 Si3 60.58(13) 34_545 148_665
Si2 Na1 Si3 36.32(6) 176_566 148_665
Si2 Na1 Si3 36.32(6) 148_665 148_665
Si2 Na1 Si3 96.6(2) 150 148_665
Si2 Na1 Si3 96.6(2) 171_456 148_665
Si2 Na1 Si3 60.58(13) 83_446 171_456
Si2 Na1 Si3 60.58(13) 34_545 171_456
Si2 Na1 Si3 96.6(2) 176_566 171_456
Si2 Na1 Si3 96.6(2) 148_665 171_456
Si2 Na1 Si3 36.32(6) 150 171_456
Si2 Na1 Si3 36.32(6) 171_456 171_456
Si3 Na1 Si3 117.3(3) 148_665 171_456
Si2 Na1 Si2 65.99(11) 83_446 78_455
Si2 Na1 Si2 98.5(2) 34_545 78_455
Si2 Na1 Si2 93.39(13) 176_566 78_455
Si2 Na1 Si2 35.89(4) 148_665 78_455
Si2 Na1 Si2 76.05(10) 150 78_455
Si2 Na1 Si2 128.9(3) 171_456 78_455
Si3 Na1 Si2 58.53(6) 148_665 78_455
Si3 Na1 Si2 112.30(15) 171_456 78_455
Si2 Na1 Si2 98.5(2) 83_446 27_644
Si2 Na1 Si2 65.99(11) 34_545 27_644
Si2 Na1 Si2 35.89(4) 176_566 27_644
Si2 Na1 Si2 93.39(13) 148_665 27_644
Si2 Na1 Si2 128.9(3) 150 27_644
Si2 Na1 Si2 76.05(10) 171_456 27_644
Si3 Na1 Si2 58.53(6) 148_665 27_644
Si3 Na1 Si2 112.30(15) 171_456 27_644
Si2 Na1 Si2 113.89(7) 78_455 27_644
Si2 Na1 Si2 98.5(2) 83_446 32_534
Si2 Na1 Si2 65.99(11) 34_545 32_534
Si2 Na1 Si2 76.05(10) 176_566 32_534
Si2 Na1 Si2 128.9(3) 148_665 32_534
Si2 Na1 Si2 93.39(13) 150 32_534
Si2 Na1 Si2 35.89(4) 171_456 32_534
Si3 Na1 Si2 112.30(15) 148_665 32_534
Si3 Na1 Si2 58.53(6) 171_456 32_534
Si2 Na1 Si2 164.3(3) 78_455 32_534
Si2 Na1 Si2 63.73(3) 27_644 32_534
Si2 Na1 Si2 65.99(11) 83_446 76_345
Si2 Na1 Si2 98.5(2) 34_545 76_345
Si2 Na1 Si2 128.9(3) 176_566 76_345
Si2 Na1 Si2 76.05(10) 148_665 76_345
Si2 Na1 Si2 35.89(4) 150 76_345
Si2 Na1 Si2 93.39(13) 171_456 76_345
Si3 Na1 Si2 112.30(15) 148_665 76_345
Si3 Na1 Si2 58.53(6) 171_456 76_345
Si2 Na1 Si2 63.73(3) 78_455 76_345
Si2 Na1 Si2 164.3(3) 27_644 76_345
Si2 Na1 Si2 113.89(7) 32_534 76_345
Si2 Na1 Si2 116.35(16) 83_446 5_545
Si2 Na1 Si2 96.09(10) 34_545 5_545
Si2 Na1 Si2 111.43(8) 176_566 5_545
Si2 Na1 Si2 153.4(2) 148_665 5_545
Si2 Na1 Si2 91.23(5) 150 5_545
Si2 Na1 Si2 59.52(3) 171_456 5_545
Si3 Na1 Si2 147.44(12) 148_665 5_545
Si3 Na1 Si2 57.356(14) 171_456 5_545
Si2 Na1 Si2 153.45(10) 78_455 5_545
Si2 Na1 Si2 92.29(3) 27_644 5_545
Si2 Na1 Si2 35.440(14) 32_534 5_545
Si2 Na1 Si2 92.29(3) 76_345 5_545
Si2 Na1 Si2 96.09(10) 83_446 1_455
Si2 Na1 Si2 116.35(16) 34_545 1_455
Si2 Na1 Si2 153.4(2) 176_566 1_455
Si2 Na1 Si2 111.43(8) 148_665 1_455
Si2 Na1 Si2 59.52(3) 150 1_455
Si2 Na1 Si2 91.23(5) 171_456 1_455
Si3 Na1 Si2 147.44(12) 148_665 1_455
Si3 Na1 Si2 57.356(14) 171_456 1_455
Si2 Na1 Si2 92.29(3) 78_455 1_455
Si2 Na1 Si2 153.45(10) 27_644 1_455
Si2 Na1 Si2 92.29(3) 32_534 1_455
Si2 Na1 Si2 35.440(14) 76_345 1_455
Si2 Na1 Si2 61.30(5) 5_545 1_455
Si2 Na1 Si2 116.35(16) 83_446 50_554
Si2 Na1 Si2 96.09(11) 34_545 50_554
Si2 Na1 Si2 59.52(3) 176_566 50_554
Si2 Na1 Si2 91.23(5) 148_665 50_554
Si2 Na1 Si2 153.4(2) 150 50_554
Si2 Na1 Si2 111.43(8) 171_456 50_554
Si3 Na1 Si2 57.356(14) 148_665 50_554
Si3 Na1 Si2 147.44(12) 171_456 50_554
Si2 Na1 Si2 92.29(3) 78_455 50_554
Si2 Na1 Si2 35.440(14) 27_644 50_554
Si2 Na1 Si2 92.29(3) 32_534 50_554
Si2 Na1 Si2 153.45(10) 76_345 50_554
Si2 Na1 Si2 108.08(12) 5_545 50_554
Si2 Na1 Si2 146.1(3) 1_455 50_554
Si2 Na1 Si2 96.09(11) 83_446 55_464
Si2 Na1 Si2 116.35(16) 34_545 55_464
Si2 Na1 Si2 91.23(5) 176_566 55_464
Si2 Na1 Si2 59.52(3) 148_665 55_464
Si2 Na1 Si2 111.43(8) 150 55_464
Si2 Na1 Si2 153.4(2) 171_456 55_464
Si3 Na1 Si2 57.356(14) 148_665 55_464
Si3 Na1 Si2 147.44(12) 171_456 55_464
Si2 Na1 Si2 35.440(14) 78_455 55_464
Si2 Na1 Si2 92.29(3) 27_644 55_464
Si2 Na1 Si2 153.45(10) 32_534 55_464
Si2 Na1 Si2 92.29(3) 76_345 55_464
Si2 Na1 Si2 146.1(3) 5_545 55_464
Si2 Na1 Si2 108.08(12) 1_455 55_464
Si2 Na1 Si2 61.30(5) 50_554 55_464
Si2 Na1 Si2 93.55(14) 83_446 105_556
Si2 Na1 Si2 93.55(14) 34_545 105_556
Si2 Na1 Si2 125.55(18) 176_566 105_556
Si2 Na1 Si2 125.55(18) 148_665 105_556
Si2 Na1 Si2 60.38(5) 150 105_556
Si2 Na1 Si2 60.38(5) 171_456 105_556
Si3 Na1 Si2 152.4(3) 148_665 105_556
Si3 Na1 Si2 35.139(16) 171_456 105_556
Si2 Na1 Si2 122.40(2) 78_455 105_556
Si2 Na1 Si2 122.40(2) 27_644 105_556
Si2 Na1 Si2 58.816(6) 32_534 105_556
Si2 Na1 Si2 58.816(6) 76_345 105_556
Si2 Na1 Si2 34.226(16) 5_545 105_556
Si2 Na1 Si2 34.226(16) 1_455 105_556
Si2 Na1 Si2 142.05(15) 50_554 105_556
Si2 Na1 Si2 142.05(15) 55_464 105_556
Si2 Na1 Si2 93.55(14) 83_446 132_656
Si2 Na1 Si2 93.55(14) 34_545 132_656
Si2 Na1 Si2 60.38(5) 176_566 132_656
Si2 Na1 Si2 60.38(5) 148_665 132_656
Si2 Na1 Si2 125.55(18) 150 132_656
Si2 Na1 Si2 125.55(18) 171_456 132_656
Si3 Na1 Si2 35.139(16) 148_665 132_656
Si3 Na1 Si2 152.4(3) 171_456 132_656
Si2 Na1 Si2 58.816(6) 78_455 132_656
Si2 Na1 Si2 58.816(6) 27_644 132_656
Si2 Na1 Si2 122.40(2) 32_534 132_656
Si2 Na1 Si2 122.40(2) 76_345 132_656
Si2 Na1 Si2 142.05(15) 5_545 132_656
Si2 Na1 Si2 142.05(15) 1_455 132_656
Si2 Na1 Si2 34.226(16) 50_554 132_656
Si2 Na1 Si2 34.226(16) 55_464 132_656
Si2 Na1 Si2 172.5(3) 105_556 132_656
Si2 Na1 Si2 75.98(9) 83_446 155_564
Si2 Na1 Si2 114.7(2) 34_545 155_564
Si2 Na1 Si2 125.30(17) 176_566 155_564
Si2 Na1 Si2 62.95(5) 148_665 155_564
Si2 Na1 Si2 62.95(5) 150 155_564
Si2 Na1 Si2 125.30(17) 171_456 155_564
Si3 Na1 Si2 92.77(7) 148_665 155_564
Si3 Na1 Si2 92.77(7) 171_456 155_564
Si2 Na1 Si2 34.731(3) 78_455 155_564
Si2 Na1 Si2 147.91(2) 27_644 155_564
Si2 Na1 Si2 147.91(2) 32_534 155_564
Si2 Na1 Si2 34.731(3) 76_345 155_564
Si2 Na1 Si2 118.72(10) 5_545 155_564
Si2 Na1 Si2 57.68(3) 1_455 155_564
Si2 Na1 Si2 118.72(10) 50_554 155_564
Si2 Na1 Si2 57.68(3) 55_464 155_564
Si2 Na1 Si2 89.65(2) 105_556 155_564
Si2 Na1 Si2 89.65(2) 132_656 155_564
Si2 Na1 Si2 114.7(2) 83_446 178
Si2 Na1 Si2 75.98(9) 34_545 178
Si2 Na1 Si2 62.95(5) 176_566 178
Si2 Na1 Si2 125.30(17) 148_665 178
Si2 Na1 Si2 125.30(17) 150 178
Si2 Na1 Si2 62.95(5) 171_456 178
Si3 Na1 Si2 92.77(7) 148_665 178
Si3 Na1 Si2 92.77(7) 171_456 178
Si2 Na1 Si2 147.91(2) 78_455 178
Si2 Na1 Si2 34.731(3) 27_644 178
Si2 Na1 Si2 34.731(3) 32_534 178
Si2 Na1 Si2 147.91(2) 76_345 178
Si2 Na1 Si2 57.68(3) 5_545 178
Si2 Na1 Si2 118.72(10) 1_455 178
Si2 Na1 Si2 57.68(3) 50_554 178
Si2 Na1 Si2 118.72(10) 55_464 178
Si2 Na1 Si2 89.65(2) 105_556 178
Si2 Na1 Si2 89.65(2) 132_656 178
Si2 Na1 Si2 169.4(3) 155_564 178
Si1 Na2 Si1 180.0 97_655 .
Si1 Na2 Si3 42.987(8) 97_655 97_655
Si1 Na2 Si3 137.013(8) . 97_655
Si1 Na2 Si3 42.987(8) 97_655 123
Si1 Na2 Si3 137.013(8) . 123
Si3 Na2 Si3 72.383(12) 97_655 123
Si1 Na2 Si3 137.013(8) 97_655 27_644
Si1 Na2 Si3 42.987(8) . 27_644
Si3 Na2 Si3 107.617(12) 97_655 27_644
Si3 Na2 Si3 180.00(2) 123 27_644
Si1 Na2 Si3 42.987(8) 97_655 146
Si1 Na2 Si3 137.013(8) . 146
Si3 Na2 Si3 72.383(12) 97_655 146
Si3 Na2 Si3 72.383(12) 123 146
Si3 Na2 Si3 107.617(12) 27_644 146
Si1 Na2 Si3 137.013(8) 97_655 50_554
Si1 Na2 Si3 42.987(8) . 50_554
Si3 Na2 Si3 107.617(12) 97_655 50_554
Si3 Na2 Si3 107.617(12) 123 50_554
Si3 Na2 Si3 72.383(12) 27_644 50_554
Si3 Na2 Si3 180.000(12) 146 50_554
Si1 Na2 Si3 137.012(8) 97_655 .
Si1 Na2 Si3 42.988(8) . .
Si3 Na2 Si3 180.0 97_655 .
Si3 Na2 Si3 107.616(12) 123 .
Si3 Na2 Si3 72.384(12) 27_644 .
Si3 Na2 Si3 107.616(12) 146 .
Si3 Na2 Si3 72.384(12) 50_554 .
Si1 Na2 Si2 108.907(4) 97_655 50_554
Si1 Na2 Si2 71.093(4) . 50_554
Si3 Na2 Si2 68.850(8) 97_655 50_554
Si3 Na2 Si2 109.035(4) 123 50_554
Si3 Na2 Si2 70.965(4) 27_644 50_554
Si3 Na2 Si2 138.222(6) 146 50_554
Si3 Na2 Si2 41.778(6) 50_554 50_554
Si3 Na2 Si2 111.150(8) . 50_554
Si1 Na2 Si2 71.093(4) 97_655 102_655
Si1 Na2 Si2 108.907(4) . 102_655
Si3 Na2 Si2 70.965(4) 97_655 102_655
Si3 Na2 Si2 41.778(6) 123 102_655
Si3 Na2 Si2 138.222(6) 27_644 102_655
Si3 Na2 Si2 111.150(8) 146 102_655
Si3 Na2 Si2 68.850(8) 50_554 102_655
Si3 Na2 Si2 109.035(4) . 102_655
Si2 Na2 Si2 69.970(4) 50_554 102_655
Si1 Na2 Si2 108.907(4) 97_655 31_554
Si1 Na2 Si2 71.093(4) . 31_554
Si3 Na2 Si2 138.222(6) 97_655 31_554
Si3 Na2 Si2 109.035(4) 123 31_554
Si3 Na2 Si2 70.965(4) 27_644 31_554
Si3 Na2 Si2 68.850(8) 146 31_554
Si3 Na2 Si2 111.150(8) 50_554 31_554
Si3 Na2 Si2 41.777(6) . 31_554
Si2 Na2 Si2 139.099(7) 50_554 31_554
Si2 Na2 Si2 138.378(9) 102_655 31_554
Si1 Na2 Si2 71.093(4) 97_655 127_645
Si1 Na2 Si2 108.907(4) . 127_645
Si3 Na2 Si2 41.778(6) 97_655 127_645
Si3 Na2 Si2 70.965(4) 123 127_645
Si3 Na2 Si2 109.035(4) 27_644 127_645
Si3 Na2 Si2 111.150(8) 146 127_645
Si3 Na2 Si2 68.850(8) 50_554 127_645
Si3 Na2 Si2 138.223(6) . 127_645
Si2 Na2 Si2 40.901(7) 50_554 127_645
Si2 Na2 Si2 41.622(9) 102_655 127_645
Si2 Na2 Si2 180.000(9) 31_554 127_645
Si3 Si1 Si3 109.471(1) 76_445 27_644
Si3 Si1 Si3 109.471(1) 76_445 50_554
Si3 Si1 Si3 109.471(1) 27_644 50_554
Si3 Si1 Si3 109.471(1) 76_445 .
Si3 Si1 Si3 109.471(1) 27_644 .
Si3 Si1 Si3 109.471(1) 50_554 .
Si2 Si2 Si2 119.812(2) 105_656 101_665
Si2 Si2 Si3 105.277(14) 105_656 .
Si2 Si2 Si3 105.277(14) 101_665 .
Si2 Si2 Si2 108.904(11) 105_656 76_445
Si2 Si2 Si2 108.904(11) 101_665 76_445
Si3 Si2 Si2 108.050(13) . 76_445
Si1 Si3 Si2 107.215(13) . .
Si1 Si3 Si2 107.215(13) . 82_545
Si2 Si3 Si2 111.630(12) . 82_545
Si1 Si3 Si2 107.215(13) . 31_554
Si2 Si3 Si2 111.630(12) . 31_554
Si2 Si3 Si2 111.630(12) 82_545 31_554

loop_
_geom_bond_atom_site_label_1
_geom_bond_atom_site_label_2
_geom_bond_distance
_geom_bond_site_symmetry_2
Na1 Si2 3.619(10) 83_446
Na1 Si2 3.619(10) 34_545
Na1 Si2 3.785(7) 176_566
Na1 Si2 3.785(7) 148_665
Na1 Si2 3.785(7) 150
Na1 Si2 3.785(7) 171_456
Na1 Si3 3.827(5) 148_665
Na1 Si3 3.827(5) 171_456
Na1 Si2 3.8642(15) 78_455
Na1 Si2 3.8642(15) 27_644
Na1 Si2 3.8642(15) 32_534
Na1 Si2 3.8642(15) 76_345
Na1 Si2 4.001(3) 5_545
Na1 Si2 4.001(3) 1_455
Na1 Si2 4.001(3) 50_554
Na1 Si2 4.001(3) 55_464
Na1 Si2 4.0114(7) 105_556
Na1 Si2 4.0114(7) 132_656
Na1 Si2 4.0201(10) 155_564
Na1 Si2 4.0201(10) 178
Na2 Si1 3.1853(1) 97_655
Na2 Si1 3.1853(1) .
Na2 Si3 3.27509(19) 97_655
Na2 Si3 3.2751(2) 123
Na2 Si3 3.2751(2) 27_644
Na2 Si3 3.27509(19) 146
Na2 Si3 3.27509(19) 50_554
Na2 Si3 3.2751(2) .
Na2 Si2 3.37416(18) 50_554
Na2 Si2 3.37416(18) 102_655
Na2 Si2 3.37416(18) 31_554
Na2 Si2 3.37416(18) 127_645
Si1 Si3 2.3685(5) 76_445
Si1 Si3 2.3685(5) 27_644
Si1 Si3 2.3685(5) 50_554
Si1 Si3 2.3686(5) .
Si2 Si2 2.3578(3) 105_656
Si2 Si2 2.3578(3) 101_665
Si2 Si3 2.3726(3) .
Si2 Si2 2.3976(6) 76_445
Si3 Si1 2.3686(5) .
Si3 Si2 2.3726(3) .
Si3 Si2 2.3726(3) 82_545
Si3 Si2 2.3726(3) 31_554
